data_2233041
loop_
_publ_author_name
'Monillas, Elizabeth S.'
'Monillas, Wesley H.'
'Sirianni, Eric R.'
'Yap, Glenn P. A.'
'Theopold, Klaus H.'

_publ_section_title
;
 Guanidinium 2-(myristoylsulfanyl)ethanesulfonate
;
_journal_coeditor_code ZJ2033
_journal_issue 12
_journal_name_full 'Acta Crystallographica Section E'
_journal_page_first o3257
_journal_paper_doi 10.1107/S1600536811046472
_journal_volume 67
_journal_year 2011
_chemical_formula_iupac 'C H6 N3 +, C16 H31 O4 S2 -'
_chemical_formula_moiety 'C H6 N3 +, C16 H31 O4 S2 -'
_chemical_formula_sum 'C17 H37 N3 O4 S2'
_chemical_formula_weight 411.62
_chemical_melting_point 326
_chemical_name_common
;
Guanidinium 2-(myristoylsulfanyl)ethanesulfonate
;
_chemical_name_systematic
;
Guanidinium 2-(tetradecanoylsulfanyl)ethanesulfonate
;
_space_group_IT_number 14
_symmetry_cell_setting monoclinic
_symmetry_space_group_name_Hall '-P 2ybc'
_symmetry_space_group_name_H-M 'P 1 21/c 1'
_atom_sites_solution_hydrogens geom
_atom_sites_solution_primary direct
_atom_sites_solution_secondary difmap
_audit_creation_method SHELXL-97
_cell_angle_alpha 90.00
_cell_angle_beta 101.851(10)
_cell_angle_gamma 90.00
_cell_formula_units_Z 4
_cell_length_a 25.185(13)
_cell_length_b 7.370(4)
_cell_length_c 12.663(7)
_cell_measurement_reflns_used 4043
_cell_measurement_temperature 200(2)
_cell_measurement_theta_max 25.00
_cell_measurement_theta_min 1.65
_cell_volume 2300(2)
_computing_cell_refinement 'SAINT (Bruker, 2003)'
_computing_data_collection 'SMART (Bruker, 2003)'
_computing_data_reduction 'SAINT (Bruker, 2003)'
_computing_molecular_graphics 'SHELXTL (Sheldrick, 2008)'
_computing_publication_material 'SHELXTL (Sheldrick, 2008)'
_computing_structure_refinement 'SHELXL97 (Sheldrick, 2008)'
_computing_structure_solution 'SHELXS97 (Sheldrick, 2008)'
_diffrn_ambient_temperature 200(2)
_diffrn_detector_area_resol_mean 836.6
_diffrn_measured_fraction_theta_full 0.998
_diffrn_measured_fraction_theta_max 0.990
_diffrn_measurement_device_type 'Bruker APEX'
_diffrn_measurement_method \w
_diffrn_radiation_monochromator graphite
_diffrn_radiation_source 'fine-focus sealed tube'
_diffrn_radiation_type MoK\a
_diffrn_radiation_wavelength 0.71073
_diffrn_reflns_av_R_equivalents 0.0850
_diffrn_reflns_av_sigmaI/netI 0.1123
_diffrn_reflns_limit_h_max 31
_diffrn_reflns_limit_h_min -33
_diffrn_reflns_limit_k_max 9
_diffrn_reflns_limit_k_min -9
_diffrn_reflns_limit_l_max 16
_diffrn_reflns_limit_l_min -16
_diffrn_reflns_number 18707
_diffrn_reflns_theta_full 25.00
_diffrn_reflns_theta_max 28.36
_diffrn_reflns_theta_min 1.65
_exptl_absorpt_coefficient_mu 0.256
_exptl_absorpt_correction_T_max 0.9974
_exptl_absorpt_correction_T_min 0.9381
_exptl_absorpt_correction_type multi-scan
_exptl_absorpt_process_details '(SADABS; Sheldrick, 2003)'
_exptl_crystal_colour colourless
_exptl_crystal_density_diffrn 1.189
_exptl_crystal_density_method 'not measured'
_exptl_crystal_description block
_exptl_crystal_F_000 896
_exptl_crystal_size_max 0.25
_exptl_crystal_size_mid 0.18
_exptl_crystal_size_min 0.01
_refine_diff_density_max 0.450
_refine_diff_density_min -0.393
_refine_ls_extinction_method none
_refine_ls_goodness_of_fit_ref 1.005
_refine_ls_hydrogen_treatment mixed
_refine_ls_matrix_type full
_refine_ls_number_parameters 292
_refine_ls_number_reflns 5688
_refine_ls_number_restraints 83
_refine_ls_restrained_S_all 1.001
_refine_ls_R_factor_all 0.1683
_refine_ls_R_factor_gt 0.0816
_refine_ls_shift/su_max 0.000
_refine_ls_shift/su_mean 0.000
_refine_ls_structure_factor_coef Fsqd
_refine_ls_weighting_details 'calc w=1/[\s^2^(Fo^2^)+(0.1000P)^2^+2.2088P] where P=(Fo^2^+2Fc^2^)/3'
_refine_ls_weighting_scheme calc
_refine_ls_wR_factor_gt 0.2086
_refine_ls_wR_factor_ref 0.2470
_reflns_number_gt 2763
_reflns_number_total 5688
_reflns_threshold_expression I>2sigma(I)
_cod_data_source_file zj2033.cif
_cod_data_source_block I
_cod_original_sg_symbol_H-M 'P 21/c'
_cod_database_code 2233041
_cod_database_fobs_code 2233041

loop_
_symmetry_equiv_pos_as_xyz
'x, y, z'
'-x, y+1/2, -z+1/2'
'-x, -y, -z'
'x, -y-1/2, z-1/2'

loop_
_atom_site_type_symbol
_atom_site_label
_atom_site_fract_x
_atom_site_fract_y
_atom_site_fract_z
_atom_site_U_iso_or_equiv
_atom_site_adp_type
_atom_site_calc_flag
_atom_site_refinement_flags
_atom_site_occupancy
_atom_site_symmetry_multiplicity
_atom_site_disorder_assembly
_atom_site_disorder_group
S S1 0.08990(4) 0.52011(11) 0.43991(7) 0.0377(3) Uani d . 1 1 A .
N N1 0.05207(15) -0.1418(4) 0.2036(3) 0.0416(8) Uani d . 1 1 . .
H H1 0.0523(16) -0.240(6) 0.242(3) 0.050 Uiso d . 1 1 . .
H H2 0.0514(17) -0.145(6) 0.140(3) 0.050 Uiso d . 1 1 . .
N N2 0.05787(14) 0.1693(4) 0.2060(3) 0.0391(8) Uani d . 1 1 . .
H H3 0.0609(16) 0.173(5) 0.141(3) 0.047 Uiso d . 1 1 . .
H H4 0.0627(16) 0.264(6) 0.243(3) 0.047 Uiso d . 1 1 . .
N N3 0.05382(19) 0.0153(5) 0.3608(3) 0.0571(11) Uani d . 1 1 . .
H H5 0.0607(19) 0.111(7) 0.395(4) 0.069 Uiso d . 1 1 . .
H H6 0.0504(19) -0.080(7) 0.392(4) 0.069 Uiso d . 1 1 . .
O O1 0.08125(13) 0.5176(3) 0.3228(2) 0.0514(8) Uani d . 1 1 . .
O O2 0.07864(11) 0.3453(3) 0.48467(19) 0.0428(7) Uani d . 1 1 . .
O O3 0.06170(10) 0.6702(3) 0.47983(19) 0.0399(7) Uani d . 1 1 . .
C C1 0.05490(16) 0.0131(5) 0.2569(3) 0.0362(8) Uani d . 1 1 . .
C C2 0.15997(19) 0.5593(6) 0.4892(5) 0.0568(12) Uani d . 1 1 . .
H H2A 0.1790(17) 0.452(6) 0.460(3) 0.056(12) Uiso d . 1 1 . .
H H2B 0.163(2) 0.543(6) 0.561(4) 0.071(16) Uiso d . 1 1 . .
C C4 0.2617(4) 0.7903(14) 0.3451(6) 0.0384(15) Uani d PDU 0.4984(16) 1 A 1
C C5 0.3212(4) 0.8295(14) 0.3533(7) 0.0417(17) Uani d PD 0.4984(16) 1 A 1
H H5A 0.3416 0.7860 0.4241 0.050 Uiso calc PR 0.4984(16) 1 A 1
H H5B 0.3264 0.9625 0.3507 0.050 Uiso calc PR 0.4984(16) 1 A 1
C C6 0.3447(4) 0.7415(18) 0.2645(7) 0.0376(18) Uani d PD 0.4984(16) 1 A 1
H H6A 0.3218 0.7726 0.1935 0.045 Uiso calc PR 0.4984(16) 1 A 1
H H6B 0.3442 0.6080 0.2727 0.045 Uiso calc PR 0.4984(16) 1 A 1
C C7 0.4024(4) 0.804(2) 0.2678(8) 0.043(2) Uani d PD 0.4984(16) 1 A 1
H H7A 0.4009 0.9353 0.2512 0.052 Uiso calc PR 0.4984(16) 1 A 1
H H7B 0.4226 0.7906 0.3432 0.052 Uiso calc PR 0.4984(16) 1 A 1
C C24 0.2725(4) 0.7552(13) 0.3933(6) 0.0384(15) Uani d PDU 0.5016(16) 1 A 2
C C25 0.3012(4) 0.8162(14) 0.3060(7) 0.0417(17) Uani d PD 0.5016(16) 1 A 2
H H25A 0.3063 0.9493 0.3117 0.050 Uiso calc PR 0.5016(16) 1 A 2
H H25B 0.2775 0.7904 0.2350 0.050 Uiso calc PR 0.5016(16) 1 A 2
C C26 0.3560(4) 0.7276(17) 0.3097(7) 0.0376(18) Uani d PD 0.5016(16) 1 A 2
H H26A 0.3509 0.5950 0.2998 0.045 Uiso calc PR 0.5016(16) 1 A 2
H H26B 0.3794 0.7484 0.3816 0.045 Uiso calc PR 0.5016(16) 1 A 2
C C27 0.3847(5) 0.801(2) 0.2231(7) 0.043(2) Uani d PD 0.5016(16) 1 A 2
H H27A 0.3576 0.7993 0.1543 0.052 Uiso calc PR 0.5016(16) 1 A 2
H H27B 0.3930 0.9299 0.2408 0.052 Uiso calc PR 0.5016(16) 1 A 2
C C8 0.4335(2) 0.7213(6) 0.2010(5) 0.0800(17) Uani d . 1 1 . .
H H8A 0.4066 0.6723 0.1395 0.096 Uiso calc R 1 1 A 1
H H8B 0.4501 0.6143 0.2423 0.096 Uiso calc R 1 1 A 1
C C9 0.4748(2) 0.7936(6) 0.1544(5) 0.0821(18) Uani d . 1 1 A .
H H9A 0.4554 0.8766 0.0980 0.098 Uiso calc R 1 1 . .
H H9B 0.4953 0.8733 0.2115 0.098 Uiso calc R 1 1 . .
C C10 0.5146(2) 0.7172(7) 0.1078(5) 0.088(2) Uani d . 1 1 . .
H H10A 0.4942 0.6379 0.0505 0.106 Uiso calc R 1 1 A .
H H10B 0.5340 0.6338 0.1640 0.106 Uiso calc R 1 1 . .
C C11 0.5558(2) 0.7898(6) 0.0618(5) 0.0740(16) Uani d . 1 1 A .
H H11A 0.5366 0.8746 0.0063 0.089 Uiso calc R 1 1 . .
H H11B 0.5767 0.8675 0.1195 0.089 Uiso calc R 1 1 . .
C C12 0.5952(2) 0.7120(7) 0.0142(6) 0.098(2) Uani d . 1 1 . .
H H12A 0.5741 0.6355 -0.0439 0.117 Uiso calc R 1 1 A .
H H12B 0.6138 0.6258 0.0695 0.117 Uiso calc R 1 1 . .
C C13 0.6371(2) 0.7811(6) -0.0313(4) 0.0693(15) Uani d D 1 1 A .
H H13A 0.6507 0.8881 0.0134 0.083 Uiso calc R 1 1 B 1
H H13B 0.6187 0.8300 -0.1023 0.083 Uiso calc R 1 1 B 1
C C14 0.6846(4) 0.6936(15) -0.0512(7) 0.0436(17) Uani d PD 0.4984(16) 1 A 1
H H14A 0.6734 0.5684 -0.0738 0.052 Uiso calc PR 0.4984(16) 1 A 1
H H14B 0.7095 0.6830 0.0200 0.052 Uiso calc PR 0.4984(16) 1 A 1
C C34 0.6675(3) 0.6978(15) -0.1047(7) 0.0436(17) Uani d PD 0.5016(16) 1 A 2
H H34A 0.6730 0.5698 -0.0812 0.052 Uiso calc PR 0.5016(16) 1 A 2
H H34B 0.6424 0.6949 -0.1760 0.052 Uiso calc PR 0.5016(16) 1 A 2
C C15 0.7177(2) 0.7554(6) -0.1253(5) 0.0736(15) Uani d D 1 1 . .
H H15A 0.6916 0.8067 -0.1873 0.088 Uiso calc R 1 1 A 1
H H15B 0.7382 0.8603 -0.0887 0.088 Uiso calc R 1 1 A 1
C C16 0.7555(3) 0.6604(7) -0.1720(6) 0.104(2) Uani d . 1 1 A .
H H16A 0.7742 0.5806 -0.1131 0.125 Uiso calc R 1 1 . .
H H16B 0.7327 0.5784 -0.2245 0.125 Uiso calc R 1 1 . .
C C17 0.7963(3) 0.7127(8) -0.2238(6) 0.111(2) Uani d . 1 1 . .
H H17A 0.8139 0.6046 -0.2462 0.166 Uiso calc R 1 1 A .
H H17B 0.8232 0.7851 -0.1745 0.166 Uiso calc R 1 1 . .
H H17C 0.7809 0.7854 -0.2875 0.166 Uiso calc R 1 1 . .
S S2 0.24330(9) 0.7885(4) 0.47364(18) 0.0565(5) Uani d PDU 0.4984(16) 1 A 1
O O4 0.2287(2) 0.7707(10) 0.2631(4) 0.0637(18) Uani d PDU 0.4984(16) 1 A 1
C C3 0.1879(3) 0.7406(17) 0.4910(9) 0.0534(19) Uani d PDU 0.4984(16) 1 A 1
H H3A 0.1865 0.7925 0.5625 0.064 Uiso calc PR 0.4984(16) 1 A 1
H H3B 0.1628 0.8153 0.4378 0.064 Uiso calc PR 0.4984(16) 1 A 1
S S22 0.20209(9) 0.7959(4) 0.36378(18) 0.0565(5) Uani d PDU 0.5016(16) 1 A 2
O O24 0.2953(2) 0.6859(9) 0.4769(4) 0.0584(16) Uani d PDU 0.5016(16) 1 A 2
C C23 0.1698(4) 0.7495(17) 0.4390(8) 0.0534(19) Uani d PDU 0.5016(16) 1 A 2
H H23A 0.1330 0.7943 0.4062 0.064 Uiso calc PR 0.5016(16) 1 A 2
H H23B 0.1830 0.8289 0.5019 0.064 Uiso calc PR 0.5016(16) 1 A 2

loop_
_atom_site_aniso_label
_atom_site_aniso_U_11
_atom_site_aniso_U_22
_atom_site_aniso_U_33
_atom_site_aniso_U_12
_atom_site_aniso_U_13
_atom_site_aniso_U_23
S1 0.0548(6) 0.0278(5) 0.0337(5) -0.0039(4) 0.0167(4) -0.0003(4)
N1 0.066(2) 0.0291(16) 0.0317(17) -0.0027(16) 0.0143(17) -0.0002(14)
N2 0.056(2) 0.0286(17) 0.0352(18) -0.0036(15) 0.0150(16) -0.0022(13)
N3 0.114(4) 0.0287(17) 0.0329(18) -0.005(2) 0.024(2) -0.0012(14)
O1 0.095(2) 0.0311(14) 0.0330(14) -0.0013(14) 0.0238(14) 0.0015(11)
O2 0.0652(18) 0.0293(13) 0.0364(14) -0.0084(13) 0.0166(13) 0.0037(10)
O3 0.0531(17) 0.0329(13) 0.0379(14) 0.0008(12) 0.0188(12) -0.0006(10)
C1 0.046(2) 0.0285(18) 0.0342(18) -0.0014(16) 0.0083(16) 0.0005(15)
C2 0.052(3) 0.049(3) 0.077(4) 0.000(2) 0.030(3) -0.008(2)
C4 0.042(4) 0.035(4) 0.036(4) -0.003(3) 0.002(3) -0.004(4)
C5 0.051(6) 0.035(3) 0.040(5) -0.010(4) 0.010(4) -0.008(4)
C6 0.039(4) 0.036(3) 0.036(6) -0.002(3) 0.004(4) 0.002(5)
C7 0.054(7) 0.038(2) 0.039(6) -0.008(5) 0.011(4) -0.005(6)
C24 0.042(4) 0.035(4) 0.036(4) -0.003(3) 0.002(3) -0.004(4)
C25 0.051(6) 0.035(3) 0.040(5) -0.010(4) 0.010(4) -0.008(4)
C26 0.039(4) 0.036(3) 0.036(6) -0.002(3) 0.004(4) 0.002(5)
C27 0.054(7) 0.038(2) 0.039(6) -0.008(5) 0.011(4) -0.005(6)
C8 0.064(3) 0.040(2) 0.152(5) -0.001(2) 0.057(4) -0.006(3)
C9 0.106(4) 0.035(2) 0.129(5) -0.003(3) 0.081(4) 0.002(3)
C10 0.079(4) 0.041(3) 0.167(6) -0.003(3) 0.077(4) -0.011(3)
C11 0.091(4) 0.039(2) 0.111(4) 0.000(2) 0.065(3) 0.006(3)
C12 0.089(4) 0.039(3) 0.193(7) -0.004(3) 0.095(5) -0.008(3)
C13 0.091(4) 0.040(2) 0.093(4) -0.001(2) 0.055(3) 0.001(2)
C14 0.051(5) 0.036(2) 0.044(5) 0.003(4) 0.011(4) 0.002(5)
C34 0.051(5) 0.036(2) 0.044(5) 0.003(4) 0.011(4) 0.002(5)
C15 0.085(4) 0.046(3) 0.108(4) -0.005(3) 0.059(3) -0.005(3)
C16 0.101(5) 0.045(3) 0.195(7) -0.001(3) 0.100(5) -0.003(4)
C17 0.125(6) 0.074(4) 0.165(7) -0.012(4) 0.102(5) -0.019(4)
S2 0.0356(8) 0.0827(12) 0.0492(9) -0.0116(8) 0.0037(7) 0.0106(8)
O4 0.042(3) 0.103(5) 0.044(3) 0.001(3) 0.003(3) -0.017(3)
C3 0.024(4) 0.056(3) 0.075(6) -0.007(4) -0.003(4) -0.002(5)
S22 0.0356(8) 0.0827(12) 0.0492(9) -0.0116(8) 0.0037(7) 0.0106(8)
O24 0.053(4) 0.075(4) 0.043(3) 0.005(3) 0.001(3) 0.015(3)
C23 0.024(4) 0.056(3) 0.075(6) -0.007(4) -0.003(4) -0.002(5)

loop_
_atom_type_symbol
_atom_type_description
_atom_type_scat_dispersion_real
_atom_type_scat_dispersion_imag
_atom_type_scat_source
C C 0.0033 0.0016 'International Tables Vol C Tables 4.2.6.8 and 6.1.1.4'
H H 0.0000 0.0000 'International Tables Vol C Tables 4.2.6.8 and 6.1.1.4'
N N 0.0061 0.0033 'International Tables Vol C Tables 4.2.6.8 and 6.1.1.4'
O O 0.0106 0.0060 'International Tables Vol C Tables 4.2.6.8 and 6.1.1.4'
S S 0.1246 0.1234 'International Tables Vol C Tables 4.2.6.8 and 6.1.1.4'

loop_
_geom_angle_atom_site_label_1
_geom_angle_atom_site_label_2
_geom_angle_atom_site_label_3
_geom_angle
O1 S1 O2 112.64(15)
O1 S1 O3 112.41(16)
O2 S1 O3 112.79(15)
O1 S1 C2 106.9(2)
O2 S1 C2 105.5(2)
O3 S1 C2 106.0(2)
C1 N1 H1 116(3)
C1 N1 H2 122(3)
H1 N1 H2 122(4)
C1 N2 H3 122(3)
C1 N2 H4 118(3)
H3 N2 H4 120(4)
C1 N3 H5 119(3)
C1 N3 H6 120(3)
H5 N3 H6 120(5)
N1 C1 N3 120.6(3)
N1 C1 N2 120.2(3)
N3 C1 N2 119.1(3)
C3 C2 S1 125.3(5)
C23 C2 S1 103.3(4)
C3 C2 H2A 116(2)
C23 C2 H2A 114(2)
S1 C2 H2A 105(2)
C3 C2 H2B 99(3)
C23 C2 H2B 122(3)
S1 C2 H2B 102(3)
H2A C2 H2B 108(4)
O4 C4 C5 125.8(8)
O4 C4 S2 121.7(7)
C5 C4 S2 112.3(6)
C4 C5 C6 113.5(8)
C4 C5 H5A 108.9
C6 C5 H5A 108.9
C4 C5 H5B 108.9
C6 C5 H5B 108.9
H5A C5 H5B 107.7
C5 C6 C7 111.5(9)
C5 C6 H6A 109.3
C7 C6 H6A 109.3
C5 C6 H6B 109.3
C7 C6 H6B 109.3
H6A C6 H6B 108.0
C8 C7 C6 120.1(9)
C8 C7 H7A 107.3
C6 C7 H7A 107.3
C8 C7 H7B 107.3
C6 C7 H7B 107.3
H7A C7 H7B 106.9
O24 C24 C25 123.7(8)
O24 C24 S22 122.3(7)
C25 C24 S22 114.0(6)
C24 C25 C26 114.8(8)
C24 C25 H25A 108.6
C26 C25 H25A 108.6
C24 C25 H25B 108.6
C26 C25 H25B 108.6
H25A C25 H25B 107.6
C25 C26 C27 112.8(9)
C25 C26 H26A 109.0
C27 C26 H26A 109.0
C25 C26 H26B 109.0
C27 C26 H26B 109.0
H26A C26 H26B 107.8
C8 C27 C26 122.9(10)
C8 C27 H27A 106.6
C26 C27 H27A 106.6
C8 C27 H27B 106.6
C26 C27 H27B 106.6
H27A C27 H27B 106.6
C7 C8 C9 130.0(7)
C7 C8 C27 26.2(4)
C9 C8 C27 131.6(7)
C7 C8 H8A 104.8
C9 C8 H8A 104.8
C27 C8 H8A 80.1
C7 C8 H8B 104.8
C9 C8 H8B 104.8
C27 C8 H8B 120.4
H8A C8 H8B 105.8
C10 C9 C8 133.7(5)
C10 C9 H9A 103.8
C8 C9 H9A 103.8
C10 C9 H9B 103.8
C8 C9 H9B 103.8
H9A C9 H9B 105.4
C9 C10 C11 133.5(5)
C9 C10 H10A 103.8
C11 C10 H10A 103.8
C9 C10 H10B 103.8
C11 C10 H10B 103.8
H10A C10 H10B 105.4
C12 C11 C10 133.0(5)
C12 C11 H11A 104.0
C10 C11 H11A 104.0
C12 C11 H11B 104.0
C10 C11 H11B 104.0
H11A C11 H11B 105.4
C11 C12 C13 134.1(5)
C11 C12 H12A 103.7
C13 C12 H12A 103.7
C11 C12 H12B 103.7
C13 C12 H12B 103.7
H12A C12 H12B 105.3
C12 C13 C14 129.7(6)
C12 C13 C34 130.6(6)
C12 C13 H13A 104.8
C14 C13 H13A 104.8
C34 C13 H13A 122.3
C12 C13 H13B 104.8
C14 C13 H13B 104.8
C34 C13 H13B 77.4
H13A C13 H13B 105.8
C13 C14 C15 125.9(8)
C13 C14 H14A 105.8
C15 C14 H14A 105.8
C13 C14 H14B 105.8
C15 C14 H14B 105.8
H14A C14 H14B 106.2
C15 C34 C13 127.0(8)
C15 C34 H34A 105.6
C13 C34 H34A 105.6
C15 C34 H34B 105.6
C13 C34 H34B 105.6
H34A C34 H34B 106.1
C34 C15 C16 129.7(6)
C16 C15 C14 130.1(6)
C34 C15 H15A 77.6
C16 C15 H15A 104.7
C14 C15 H15A 104.7
C34 C15 H15B 123.3
C16 C15 H15B 104.7
C14 C15 H15B 104.7
H15A C15 H15B 105.7
C17 C16 C15 133.9(5)
C17 C16 H16A 103.7
C15 C16 H16A 103.7
C17 C16 H16B 103.7
C15 C16 H16B 103.7
H16A C16 H16B 105.4
C16 C17 H17A 109.5
C16 C17 H17B 109.5
H17A C17 H17B 109.5
C16 C17 H17C 109.5
H17A C17 H17C 109.5
H17B C17 H17C 109.5
C3 S2 C4 124.1(5)
C2 C3 S2 130.6(8)
C2 C3 H3A 104.6
S2 C3 H3A 104.6
C2 C3 H3B 104.6
S2 C3 H3B 104.6
H3A C3 H3B 105.7
C23 S22 C24 120.6(5)
S22 C23 C2 130.1(9)
S22 C23 H23A 104.7
C2 C23 H23A 104.7
S22 C23 H23B 104.7
C2 C23 H23B 104.7
H23A C23 H23B 105.7

loop_
_geom_bond_atom_site_label_1
_geom_bond_atom_site_label_2
_geom_bond_distance
S1 O1 1.454(3)
S1 O2 1.459(2)
S1 O3 1.459(3)
S1 C2 1.771(5)
N1 C1 1.321(5)
N1 H1 0.87(4)
N1 H2 0.80(4)
N2 C1 1.329(4)
N2 H3 0.84(4)
N2 H4 0.84(4)
N3 C1 1.322(5)
N3 H5 0.83(5)
N3 H6 0.82(5)
C2 C3 1.507(12)
C2 C23 1.580(12)
C2 H2A 1.03(4)
C2 H2B 0.90(5)
C4 O4 1.199(9)
C4 C5 1.508(11)
C4 S2 1.781(9)
C5 C6 1.520(10)
C5 H5A 0.9900
C5 H5B 0.9900
C6 C7 1.516(11)
C6 H6A 0.9900
C6 H6B 0.9900
C7 C8 1.405(14)
C7 H7A 0.9900
C7 H7B 0.9900
C24 O24 1.209(8)
C24 C25 1.507(10)
C24 S22 1.762(9)
C25 C26 1.520(11)
C25 H25A 0.9900
C25 H25B 0.9900
C26 C27 1.529(11)
C26 H26A 0.9900
C26 H26B 0.9900
C27 C8 1.440(14)
C27 H27A 0.9900
C27 H27B 0.9900
C8 C9 1.402(6)
C8 H8A 0.9900
C8 H8B 0.9900
C9 C10 1.382(6)
C9 H9A 0.9900
C9 H9B 0.9900
C10 C11 1.397(6)
C10 H10A 0.9900
C10 H10B 0.9900
C11 C12 1.385(6)
C11 H11A 0.9900
C11 H11B 0.9900
C12 C13 1.398(6)
C12 H12A 0.9900
C12 H12B 0.9900
C13 C14 1.426(9)
C13 C34 1.457(9)
C13 H13A 0.9900
C13 H13B 0.9900
C14 C15 1.452(9)
C14 H14A 0.9900
C14 H14B 0.9900
C34 C15 1.409(9)
C34 H34A 0.9900
C34 H34B 0.9900
C15 C16 1.405(6)
C15 H15A 0.9900
C15 H15B 0.9900
C16 C17 1.384(7)
C16 H16A 0.9900
C16 H16B 0.9900
C17 H17A 0.9800
C17 H17B 0.9800
C17 H17C 0.9800
S2 C3 1.500(9)
C3 H3A 0.9900
C3 H3B 0.9900
S22 C23 1.415(9)
C23 H23A 0.9900
C23 H23B 0.9900

loop_
_geom_hbond_atom_site_label_D
_geom_hbond_atom_site_label_H
_geom_hbond_atom_site_label_A
_geom_hbond_site_symmetry_A
_geom_hbond_distance_DH
_geom_hbond_distance_HA
_geom_hbond_distance_DA
_geom_hbond_angle_DHA
N1 H1 O1 1_545 0.87(4) 2.12(4) 2.943(4) 159(4)
N1 H2 O3 4_565 0.80(4) 2.11(4) 2.900(4) 171(4)
N1 H2 S1 4_565 0.80(4) 3.04(4) 3.764(4) 152(4)
N2 H3 O2 4_565 0.84(4) 2.12(4) 2.957(4) 171(4)
N2 H4 O1 . 0.84(4) 2.13(4) 2.960(4) 172(4)
N3 H5 O2 . 0.83(5) 2.06(5) 2.892(4) 178(5)
N3 H6 O3 1_545 0.82(5) 2.14(5) 2.942(4) 167(5)

loop_
_geom_torsion_atom_site_label_1
_geom_torsion_atom_site_label_2
_geom_torsion_atom_site_label_3
_geom_torsion_atom_site_label_4
_geom_torsion
O1 S1 C2 C3 77.5(7)
O2 S1 C2 C3 -162.4(6)
O3 S1 C2 C3 -42.6(7)
O1 S1 C2 C23 60.2(5)
O2 S1 C2 C23 -179.7(5)
O3 S1 C2 C23 -59.9(5)
O4 C4 C5 C6 -33.4(15)
S2 C4 C5 C6 150.1(8)
C4 C5 C6 C7 172.8(9)
C5 C6 C7 C8 172.1(9)
O24 C24 C25 C26 20.9(14)
S22 C24 C25 C26 -159.7(7)
C24 C25 C26 C27 -177.2(9)
C25 C26 C27 C8 -171.4(9)
C6 C7 C8 C9 149.4(9)
C6 C7 C8 C27 44.5(16)
C26 C27 C8 C7 -58.2(18)
C26 C27 C8 C9 -156.3(9)
C7 C8 C9 C10 163.9(9)
C27 C8 C9 C10 -161.3(8)
C8 C9 C10 C11 -179.8(7)
C9 C10 C11 C12 -179.1(8)
C10 C11 C12 C13 -179.2(8)
C11 C12 C13 C14 160.2(8)
C11 C12 C13 C34 -161.4(8)
C12 C13 C14 C15 161.0(8)
C34 C13 C14 C15 56.8(12)
C12 C13 C34 C15 -162.1(8)
C14 C13 C34 C15 -61.0(13)
C13 C34 C15 C16 162.0(8)
C13 C34 C15 C14 58.6(13)
C13 C14 C15 C34 -59.3(13)
C13 C14 C15 C16 -161.1(8)
C34 C15 C16 C17 157.6(9)
C14 C15 C16 C17 -163.9(9)
O4 C4 S2 C3 7.9(12)
C5 C4 S2 C3 -175.6(8)
C23 C2 C3 S2 -104.3(19)
S1 C2 C3 S2 -144.0(7)
C4 S2 C3 C2 74.8(11)
O24 C24 S22 C23 0.7(12)
C25 C24 S22 C23 -178.6(8)
C24 S22 C23 C2 -59.9(11)
C3 C2 C23 S22 96.7(16)
S1 C2 C23 S22 -115.7(8)
